data_7708770
loop_
_publ_author_name
'Fang, Wei-hui'
'Muller, Rosa'
'Jethwa, Rajesh Bharat'
'Riesgo-Gonz\'alez, Victor'
'Li, Ning'
'Pike, Sebastian D.'
'Bond, Andrew David'
'Luo, He-Kuan'
'Zhang, Chen'
'Wright, Dominic S.'

_publ_section_title
;
 Titanium Compounds Containing Naturally Occurring Dye Molecules
;
_journal_name_full 'Dalton Transactions'
_journal_paper_doi 10.1039/D1DT03377H
_journal_year 2021
_chemical_formula_moiety 'C80 H80 O24 Ti4, C3 H8 O'
_chemical_formula_sum 'C83 H88 O25 Ti4'
_chemical_formula_weight 1677.13
_space_group_crystal_system monoclinic
_space_group_IT_number 15
_space_group_name_Hall '-I 2ya'
_space_group_name_H-M_alt 'I 1 2/a 1'
_atom_sites_solution_hydrogens mixed
_atom_sites_solution_primary dual
_atom_sites_solution_secondary difmap
_audit_creation_method SHELXL-2018/1
_audit_update_record
;
2019-07-03 deposited with the CCDC.	2021-11-09 downloaded from the CCDC.
;
_cell_angle_alpha 90
_cell_angle_beta 97.233(2)
_cell_angle_gamma 90
_cell_formula_units_Z 8
_cell_length_a 30.907(3)
_cell_length_b 17.5383(9)
_cell_length_c 31.7979(17)
_cell_measurement_reflns_used 9011
_cell_measurement_temperature 180(2)
_cell_measurement_theta_max 65.81
_cell_measurement_theta_min 2.88
_cell_volume 17099(2)
_computing_cell_refinement 'SAINT (Bruker, 2016)'
_computing_data_collection 'APEX3 (Bruker, 2016)'
_computing_data_reduction SAINT
_computing_molecular_graphics 'Mercury (Macrae et al., 2008)'
_computing_publication_material SHELXL
_computing_structure_refinement 'SHELXL (Sheldrick, 2015)'
_computing_structure_solution 'SHELXT (Sheldrick, 2015)'
_diffrn_ambient_temperature 180(2)
_diffrn_measured_fraction_theta_full 0.996
_diffrn_measured_fraction_theta_max 0.996
_diffrn_measurement_device_type 'Bruker D8-QUEST PHOTON-100'
_diffrn_measurement_method '\w and \f-scans'
_diffrn_radiation_type CuK\a
_diffrn_radiation_wavelength 1.54178
_diffrn_reflns_av_R_equivalents 0.0780
_diffrn_reflns_av_unetI/netI 0.0369
_diffrn_reflns_Laue_measured_fraction_full 0.996
_diffrn_reflns_Laue_measured_fraction_max 0.996
_diffrn_reflns_limit_h_max 32
_diffrn_reflns_limit_h_min -32
_diffrn_reflns_limit_k_max 18
_diffrn_reflns_limit_k_min -18
_diffrn_reflns_limit_l_max 33
_diffrn_reflns_limit_l_min -33
_diffrn_reflns_number 82552
_diffrn_reflns_point_group_measured_fraction_full 0.996
_diffrn_reflns_point_group_measured_fraction_max 0.996
_diffrn_reflns_theta_full 54.238
_diffrn_reflns_theta_max 54.238
_diffrn_reflns_theta_min 2.801
_diffrn_source 'Incoatec I\mS Cu microsource'
_exptl_absorpt_coefficient_mu 3.683
_exptl_absorpt_correction_T_max 0.7528
_exptl_absorpt_correction_T_min 0.6153
_exptl_absorpt_correction_type multi-scan
_exptl_absorpt_process_details 'SADABS (Bruker, 2014)'
_exptl_crystal_colour blue
_exptl_crystal_density_diffrn 1.303
_exptl_crystal_description block
_exptl_crystal_F_000 6992
_exptl_crystal_size_max 0.200
_exptl_crystal_size_mid 0.100
_exptl_crystal_size_min 0.080
_refine_diff_density_max 1.250
_refine_diff_density_min -0.546
_refine_diff_density_rms 0.080
_refine_ls_extinction_method none
_refine_ls_goodness_of_fit_ref 1.040
_refine_ls_hydrogen_treatment constr
_refine_ls_matrix_type full
_refine_ls_number_parameters 986
_refine_ls_number_reflns 10429
_refine_ls_number_restraints 534
_refine_ls_restrained_S_all 1.104
_refine_ls_R_factor_all 0.1406
_refine_ls_R_factor_gt 0.0999
_refine_ls_shift/su_max 0.001
_refine_ls_shift/su_mean 0.000
_refine_ls_structure_factor_coef Fsqd
_refine_ls_weighting_details 'w=1/[\s^2^(Fo^2^)+(0.1996P)^2^+50.8209P] where P=(Fo^2^+2Fc^2^)/3'
_refine_ls_weighting_scheme calc
_refine_ls_wR_factor_gt 0.2857
_refine_ls_wR_factor_ref 0.3407
_reflns_Friedel_coverage 0.000
_reflns_number_gt 6519
_reflns_number_total 10429
_reflns_threshold_expression 'I > 2\s(I)'
_cod_data_source_file d1dt03377h2.cif
_cod_data_source_block 1_squeeze
_cod_original_sg_symbol_H-M 'I 2/a'
_cod_database_code 7708770
_cambridge_user_name 'Weihui Fang'
_cambridge_user_crsid wf250
_cambridge_supervisor_name 'Dominic Wright'
_cambridge_supervisor_crsid dsw1000
_cambridge_crystallographer_name 'Andrew Bond'
_cambridge_crystallographer_crsid adb29
_cambridge_data_id SP_B1_0081
_shelx_space_group_comment
;
The symmetry employed for this shelxl refinement is uniquely defined
by the following loop, which should always be used as a source of
symmetry information in preference to the above space-group names.
They are only intended as comments.
;
_shelx_estimated_absorpt_t_min 0.526
_shelx_estimated_absorpt_t_max 0.757

loop_
_space_group_symop_operation_xyz
'x, y, z'
'-x+1/2, y, -z'
'x+1/2, y+1/2, z+1/2'
'-x+1, y+1/2, -z+1/2'
'-x, -y, -z'
'x-1/2, -y, z'
'-x+1/2, -y+1/2, -z+1/2'
'x, -y+1/2, z+1/2'

loop_
_atom_site_label
_atom_site_type_symbol
_atom_site_fract_x
_atom_site_fract_y
_atom_site_fract_z
_atom_site_U_iso_or_equiv
_atom_site_adp_type
_atom_site_occupancy
_atom_site_site_symmetry_order
_atom_site_calc_flag
_atom_site_refinement_flags_posn
_atom_site_refinement_flags_adp
_atom_site_refinement_flags_occupancy
_atom_site_disorder_assembly
_atom_site_disorder_group
Ti1 Ti 0.67314(6) 0.19095(12) 0.63645(7) 0.1165(7) Uani 1 1 d . . . . .
Ti2 Ti 0.40286(8) 0.20063(13) 0.54438(7) 0.1356(9) Uani 1 1 d . . . . .
Ti3 Ti 0.34801(5) 0.14542(10) 0.78911(7) 0.1089(6) Uani 1 1 d . . . . .
Ti4 Ti 0.61719(5) 0.14368(8) 0.88432(5) 0.0873(5) Uani 1 1 d . . . . .
O1 O 0.6313(3) 0.1462(4) 0.5906(2) 0.125(2) Uani 1 1 d . . . . .
O2 O 0.6164(2) 0.2410(4) 0.6516(2) 0.1042(18) Uani 1 1 d . . . . .
O3 O 0.4574(3) 0.1499(5) 0.5323(2) 0.138(3) Uani 1 1 d . . . . .
O4 O 0.4446(2) 0.2429(4) 0.5951(2) 0.119(2) Uani 1 1 d . . . . .
O5 O 0.4002(2) 0.1021(4) 0.5845(2) 0.1079(19) Uani 1 1 d . . . . .
O6 O 0.3580(2) 0.2348(4) 0.5780(3) 0.121(2) Uani 1 1 d . . . . .
O7 O 0.32230(19) 0.1993(4) 0.7396(3) 0.122(2) Uani 1 1 d . . . . .
O8 O 0.36291(18) 0.0661(3) 0.7422(2) 0.0954(16) Uani 1 1 d . . . . .
O9 O 0.40462(18) 0.1946(3) 0.7764(2) 0.1022(18) Uani 1 1 d . . . . .
O10 O 0.3905(2) 0.0840(3) 0.8289(2) 0.0990(17) Uani 1 1 d . . . . .
O11 O 0.56186(19) 0.0858(3) 0.89202(18) 0.0884(15) Uani 1 1 d . . . . .
O12 O 0.57537(16) 0.1965(3) 0.83938(18) 0.0849(15) Uani 1 1 d . . . . .
O13 O 0.62129(16) 0.0641(3) 0.8344(2) 0.0853(15) Uani 1 1 d . . . . .
O14 O 0.66238(17) 0.1929(3) 0.8562(2) 0.0905(16) Uani 1 1 d . . . . .
O15 O 0.69547(18) 0.2282(3) 0.6930(2) 0.1038(19) Uani 1 1 d . . . . .
O16 O 0.65218(19) 0.0998(4) 0.6731(2) 0.1043(19) Uani 1 1 d . . . . .
O17 O 0.7168(2) 0.1313(4) 0.6270(3) 0.133(3) Uani 1 1 d D . . . .
O18 O 0.6873(2) 0.2742(4) 0.6099(2) 0.134(3) Uani 1 1 d D . . . .
O19 O 0.4089(3) 0.2862(5) 0.5163(3) 0.173(4) Uani 1 1 d D . . . .
O20 O 0.3715(3) 0.1486(5) 0.5046(3) 0.160(3) Uani 1 1 d D . . . .
O21 O 0.30468(19) 0.0848(4) 0.7974(2) 0.115(2) Uani 1 1 d D . . . .
O22 O 0.3386(2) 0.2204(4) 0.8254(3) 0.135(3) Uani 1 1 d D . . . .
O23 O 0.6116(2) 0.2173(3) 0.92260(16) 0.0970(17) Uani 1 1 d D . . . .
O24 O 0.64881(18) 0.0801(3) 0.91815(19) 0.0956(16) Uani 1 1 d D . . . .
C1 C 0.5711(5) 0.1052(8) 0.5441(4) 0.135(4) Uani 1 1 d . U . . .
H1A H 0.589780 0.073874 0.529979 0.162 Uiso 1 1 calc R U . . .
C2 C 0.5894(4) 0.1498(6) 0.5796(3) 0.111(3) Uani 1 1 d . U . . .
C3 C 0.5606(3) 0.1962(5) 0.6003(3) 0.099(3) Uani 1 1 d . U . . .
C4 C 0.5766(3) 0.2406(5) 0.6359(3) 0.092(2) Uani 1 1 d . U . . .
C5 C 0.5471(3) 0.2901(5) 0.6564(3) 0.089(2) Uani 1 1 d . U . . .
C6 C 0.5628(3) 0.3375(5) 0.6888(3) 0.100(3) Uani 1 1 d . U . . .
H6A H 0.593028 0.337179 0.698919 0.119 Uiso 1 1 calc R U . . .
C7 C 0.5354(3) 0.3860(5) 0.7070(3) 0.100(3) Uani 1 1 d . U . . .
H7A H 0.546633 0.418553 0.729645 0.120 Uiso 1 1 calc R U . . .
C8 C 0.4918(3) 0.3870(6) 0.6923(4) 0.110(3) Uani 1 1 d . U . . .
H8A H 0.473085 0.420688 0.704801 0.132 Uiso 1 1 calc R U . . .
C9 C 0.4748(3) 0.3405(6) 0.6600(3) 0.106(3) Uani 1 1 d . U . . .
H9A H 0.444476 0.341688 0.650208 0.127 Uiso 1 1 calc R U . . .
C10 C 0.5024(3) 0.2910(5) 0.6413(3) 0.092(2) Uani 1 1 d . U . . .
C11 C 0.4860(3) 0.2431(5) 0.6063(3) 0.098(3) Uani 1 1 d . U . . .
C12 C 0.5137(3) 0.1974(5) 0.5851(3) 0.099(3) Uani 1 1 d . U . . .
C13 C 0.4992(4) 0.1518(7) 0.5495(4) 0.123(3) Uani 1 1 d . U . . .
C14 C 0.5280(5) 0.1064(7) 0.5300(4) 0.132(4) Uani 1 1 d . U . . .
H14A H 0.517080 0.075687 0.506456 0.159 Uiso 1 1 calc R U . . .
C15 C 0.3994(3) -0.1171(5) 0.6334(4) 0.105(3) Uani 1 1 d . U . . .
H15A H 0.406764 -0.160017 0.617527 0.126 Uiso 1 1 calc R U . . .
C16 C 0.3986(3) -0.0443(5) 0.6157(3) 0.103(3) Uani 1 1 d . U . . .
H16A H 0.405850 -0.037589 0.587753 0.124 Uiso 1 1 calc R U . . .
C17 C 0.3874(3) 0.0177(4) 0.6383(3) 0.086(2) Uani 1 1 d . U . . .
C18 C 0.3850(3) 0.0953(5) 0.6192(3) 0.092(2) Uani 1 1 d . U . . .
C19 C 0.3641(3) 0.1541(5) 0.6395(3) 0.094(2) Uani 1 1 d . U . . .
C20 C 0.3505(3) 0.2223(6) 0.6165(4) 0.108(3) Uani 1 1 d . U . . .
C21 C 0.3253(3) 0.2752(6) 0.6381(4) 0.114(3) Uani 1 1 d . U . . .
H21A H 0.313690 0.318646 0.622809 0.137 Uiso 1 1 calc R U . . .
C22 C 0.3177(3) 0.2676(6) 0.6758(4) 0.118(3) Uani 1 1 d . U . . .
H22A H 0.302143 0.306724 0.688088 0.141 Uiso 1 1 calc R U . . .
C23 C 0.3316(3) 0.2017(5) 0.7011(4) 0.102(3) Uani 1 1 d . U . . .
C24 C 0.3544(3) 0.1463(5) 0.6810(3) 0.092(2) Uani 1 1 d . U . . .
C25 C 0.3656(2) 0.0742(5) 0.7035(3) 0.087(2) Uani 1 1 d . U . . .
C26 C 0.3781(2) 0.0083(4) 0.6788(3) 0.080(2) Uani 1 1 d . U . . .
C27 C 0.3790(3) -0.0635(4) 0.6972(3) 0.086(2) Uani 1 1 d . U . . .
H27A H 0.372529 -0.069506 0.725425 0.103 Uiso 1 1 calc R U . . .
C28 C 0.3894(3) -0.1266(5) 0.6739(3) 0.097(2) Uani 1 1 d . U . . .
H28A H 0.389589 -0.176064 0.686062 0.116 Uiso 1 1 calc R U . . .
C29 C 0.4750(3) 0.2408(5) 0.7770(3) 0.102(3) Uani 1 1 d . U . . .
H29A H 0.464821 0.275243 0.754811 0.122 Uiso 1 1 calc R U . . .
C30 C 0.4447(2) 0.1898(4) 0.7931(3) 0.083(2) Uani 1 1 d . U . . .
C31 C 0.4606(2) 0.1383(4) 0.8260(2) 0.0741(19) Uani 1 1 d . U . . .
C32 C 0.4313(3) 0.0862(4) 0.8415(3) 0.081(2) Uani 1 1 d . U . . .
C33 C 0.4482(3) 0.0325(4) 0.8745(2) 0.081(2) Uani 1 1 d . U . . .
C34 C 0.4192(3) -0.0210(5) 0.8890(3) 0.100(3) Uani 1 1 d . U . . .
H34A H 0.389278 -0.022797 0.877589 0.121 Uiso 1 1 calc R U . . .
C35 C 0.4366(4) -0.0710(6) 0.9207(3) 0.116(3) Uani 1 1 d . U . . .
H35A H 0.417597 -0.106685 0.931402 0.139 Uiso 1 1 calc R U . . .
C36 C 0.4788(4) -0.0714(6) 0.9368(3) 0.120(3) Uani 1 1 d . U . . .
H36A H 0.488949 -0.107475 0.958103 0.144 Uiso 1 1 calc R U . . .
C37 C 0.5080(3) -0.0194(5) 0.9227(3) 0.099(3) Uani 1 1 d . U . . .
H37A H 0.537862 -0.019779 0.934273 0.118 Uiso 1 1 calc R U . . .
C38 C 0.4925(3) 0.0335(4) 0.8911(3) 0.082(2) Uani 1 1 d . U . . .
C39 C 0.5225(3) 0.0877(4) 0.8752(2) 0.0733(19) Uani 1 1 d . U . . .
C40 C 0.5060(2) 0.1389(4) 0.8424(2) 0.0691(18) Uani 1 1 d . U . . .
C41 C 0.5345(3) 0.1913(4) 0.8261(3) 0.079(2) Uani 1 1 d . U . . .
C42 C 0.5172(3) 0.2407(5) 0.7926(3) 0.097(3) Uani 1 1 d . U . . .
H42A H 0.536393 0.274736 0.780872 0.117 Uiso 1 1 calc R U . . .
C43 C 0.6158(3) -0.1249(5) 0.7566(4) 0.103(3) Uani 1 1 d . U . . .
H43A H 0.609069 -0.173741 0.766970 0.124 Uiso 1 1 calc R U . . .
C44 C 0.6187(3) -0.0632(5) 0.7835(3) 0.093(2) Uani 1 1 d . U . . .
H44A H 0.612965 -0.069681 0.811903 0.111 Uiso 1 1 calc R U . . .
C45 C 0.6300(2) 0.0081(4) 0.7698(3) 0.080(2) Uani 1 1 d . U . . .
C46 C 0.6341(2) 0.0718(4) 0.7982(3) 0.078(2) Uani 1 1 d . U . . .
C47 C 0.6542(2) 0.1420(4) 0.7858(3) 0.0758(19) Uani 1 1 d . U . . .
C48 C 0.6687(2) 0.1963(4) 0.8161(3) 0.079(2) Uani 1 1 d . U . . .
C49 C 0.6944(2) 0.2576(4) 0.8035(3) 0.088(2) Uani 1 1 d . U . . .
H49A H 0.706850 0.292722 0.824294 0.105 Uiso 1 1 calc R U . . .
C50 C 0.7014(2) 0.2671(5) 0.7633(3) 0.089(2) Uani 1 1 d . U . . .
H50A H 0.717569 0.310214 0.756193 0.107 Uiso 1 1 calc R U . . .
C51 C 0.6859(2) 0.2161(5) 0.7314(3) 0.088(2) Uani 1 1 d . U . . .
C52 C 0.6623(2) 0.1512(4) 0.7430(3) 0.082(2) Uani 1 1 d . U . . .
C53 C 0.6502(2) 0.0929(5) 0.7121(3) 0.086(2) Uani 1 1 d . U . . .
C54 C 0.6366(2) 0.0177(4) 0.7280(3) 0.085(2) Uani 1 1 d . U . . .
C55 C 0.6325(3) -0.0451(5) 0.7002(4) 0.107(3) Uani 1 1 d . U . . .
H55A H 0.636666 -0.038530 0.671355 0.128 Uiso 1 1 calc R U . . .
C56 C 0.6224(3) -0.1169(6) 0.7150(4) 0.117(3) Uani 1 1 d . U . . .
H56A H 0.620218 -0.159654 0.696527 0.140 Uiso 1 1 calc R U . . .
C57 C 0.7319(3) 0.0551(6) 0.6255(4) 0.147(4) Uani 1 1 d D U . . .
H57A H 0.706580 0.020983 0.616037 0.177 Uiso 1 1 calc R U . . .
C58 C 0.7521(4) 0.0309(7) 0.6679(4) 0.180(6) Uani 1 1 d D U . . .
H58A H 0.762393 -0.021822 0.666536 0.271 Uiso 1 1 calc R U . . .
H58B H 0.776825 0.064304 0.677397 0.271 Uiso 1 1 calc R U . . .
H58C H 0.730546 0.034041 0.687948 0.271 Uiso 1 1 calc R U . . .
C59 C 0.7640(5) 0.0501(10) 0.5945(5) 0.241(9) Uani 1 1 d D U . . .
H59A H 0.774483 -0.002464 0.593260 0.362 Uiso 1 1 calc R U . . .
H59B H 0.749951 0.065428 0.566359 0.362 Uiso 1 1 calc R U . . .
H59C H 0.788616 0.084075 0.603295 0.362 Uiso 1 1 calc R U . . .
C60 C 0.7188(3) 0.3240(5) 0.5965(3) 0.106(3) Uani 1 1 d D U . . .
H60A H 0.739254 0.340957 0.621669 0.127 Uiso 1 1 calc R U . . .
C61 C 0.7437(3) 0.2872(6) 0.5656(3) 0.129(4) Uani 1 1 d D U . . .
H61A H 0.765169 0.323184 0.556948 0.193 Uiso 1 1 calc R U . . .
H61B H 0.758779 0.242202 0.578525 0.193 Uiso 1 1 calc R U . . .
H61C H 0.723722 0.271589 0.540656 0.193 Uiso 1 1 calc R U . . .
C62 C 0.6954(4) 0.3921(6) 0.5760(5) 0.180(6) Uani 1 1 d D U . . .
H62A H 0.716746 0.427460 0.566471 0.271 Uiso 1 1 calc R U . . .
H62B H 0.675060 0.375468 0.551625 0.271 Uiso 1 1 calc R U . . .
H62C H 0.679301 0.417795 0.596542 0.271 Uiso 1 1 calc R U . . .
C63 C 0.4069(4) 0.3120(7) 0.4746(4) 0.176(6) Uani 1 1 d D U . . .
H63A H 0.391428 0.272845 0.455419 0.212 Uiso 1 1 calc R U . . .
C64 C 0.4523(5) 0.3209(13) 0.4636(6) 0.287(12) Uani 1 1 d D U . . .
H64A H 0.451140 0.338975 0.434357 0.430 Uiso 1 1 calc R U . . .
H64B H 0.468142 0.357910 0.482861 0.430 Uiso 1 1 calc R U . . .
H64C H 0.467290 0.271580 0.466478 0.430 Uiso 1 1 calc R U . . .
C65 C 0.3834(6) 0.3851(8) 0.4679(5) 0.211(7) Uani 1 1 d D U . . .
H65A H 0.382883 0.400827 0.438250 0.317 Uiso 1 1 calc R U . . .
H65B H 0.353508 0.378957 0.474469 0.317 Uiso 1 1 calc R U . . .
H65C H 0.398367 0.424086 0.486464 0.317 Uiso 1 1 calc R U . . .
C66 C 0.3698(5) 0.0743(7) 0.4865(4) 0.188(6) Uani 1 1 d D U . . .
H66A H 0.397713 0.047188 0.496356 0.226 Uiso 1 1 calc R U . . .
C67 C 0.3645(8) 0.0793(12) 0.4397(4) 0.308(13) Uani 1 1 d D U . . .
H67A H 0.363445 0.027753 0.427613 0.462 Uiso 1 1 calc R U . . .
H67B H 0.337398 0.106237 0.429740 0.462 Uiso 1 1 calc R U . . .
H67C H 0.389280 0.107038 0.430612 0.462 Uiso 1 1 calc R U . . .
C68 C 0.3331(5) 0.0308(7) 0.5005(5) 0.202(7) Uani 1 1 d D U . . .
H68A H 0.332209 -0.020284 0.487905 0.303 Uiso 1 1 calc R U . . .
H68B H 0.337248 0.026530 0.531447 0.303 Uiso 1 1 calc R U . . .
H68C H 0.305664 0.057353 0.491300 0.303 Uiso 1 1 calc R U . . .
C69 C 0.2884(4) 0.0190(6) 0.8138(5) 0.177(6) Uani 1 1 d D U . . .
H69A H 0.301071 0.021014 0.844331 0.212 Uiso 1 1 calc R U . . .
C70 C 0.3061(5) -0.0510(5) 0.7994(6) 0.205(7) Uani 1 1 d D U . . .
H70A H 0.292947 -0.094503 0.812415 0.308 Uiso 1 1 calc R U . . .
H70B H 0.299640 -0.054438 0.768479 0.308 Uiso 1 1 calc R U . . .
H70C H 0.337760 -0.051699 0.807489 0.308 Uiso 1 1 calc R U . . .
C71 C 0.2421(3) 0.0197(8) 0.8163(7) 0.209(7) Uani 1 1 d D U . . .
H71A H 0.233534 -0.028732 0.828163 0.314 Uiso 1 1 calc R U . . .
H71B H 0.235092 0.061802 0.834457 0.314 Uiso 1 1 calc R U . . .
H71C H 0.226364 0.026385 0.787776 0.314 Uiso 1 1 calc R U . . .
C72 C 0.3007(4) 0.2366(7) 0.8446(4) 0.167(5) Uani 1 1 d D U . . .
H72A H 0.276295 0.207736 0.828150 0.201 Uiso 1 1 calc R U . . .
C73 C 0.2888(4) 0.3167(6) 0.8411(5) 0.189(6) Uani 1 1 d D U . . .
H73A H 0.262479 0.325387 0.854749 0.284 Uiso 1 1 calc R U . . .
H73B H 0.312713 0.347788 0.855066 0.284 Uiso 1 1 calc R U . . .
H73C H 0.283031 0.330871 0.811101 0.284 Uiso 1 1 calc R U . . .
C74 C 0.3045(7) 0.2074(11) 0.8881(5) 0.275(11) Uani 1 1 d D U . . .
H74A H 0.277894 0.219480 0.900516 0.412 Uiso 1 1 calc R U . . .
H74B H 0.308624 0.152044 0.887799 0.412 Uiso 1 1 calc R U . . .
H74C H 0.329616 0.231266 0.904995 0.412 Uiso 1 1 calc R U . . .
C75 C 0.6273(3) 0.2269(5) 0.9665(2) 0.112(3) Uani 1 1 d D U . . .
H75A H 0.651989 0.190593 0.974183 0.134 Uiso 1 1 calc R U . . .
C76 C 0.5922(4) 0.2090(6) 0.9926(3) 0.143(4) Uani 1 1 d D U . . .
H76A H 0.603111 0.215629 1.022641 0.215 Uiso 1 1 calc R U . . .
H76B H 0.567439 0.243394 0.984880 0.215 Uiso 1 1 calc R U . . .
H76C H 0.582653 0.156119 0.987481 0.215 Uiso 1 1 calc R U . . .
C77 C 0.6436(3) 0.3055(5) 0.9743(3) 0.118(3) Uani 1 1 d D U . . .
H77A H 0.654305 0.311680 1.004466 0.177 Uiso 1 1 calc R U . . .
H77B H 0.667364 0.315288 0.957378 0.177 Uiso 1 1 calc R U . . .
H77C H 0.619814 0.341755 0.966309 0.177 Uiso 1 1 calc R U . . .
C78 C 0.6571(4) 0.0104(5) 0.9371(4) 0.148(4) Uani 1 1 d D U . . .
H78A H 0.636405 0.017571 0.958494 0.178 Uiso 1 1 calc R U . . .
C79 C 0.6358(5) -0.0550(5) 0.9183(5) 0.178(6) Uani 1 1 d D U . . .
H79A H 0.645035 -0.100084 0.935372 0.267 Uiso 1 1 calc R U . . .
H79B H 0.604192 -0.048637 0.917080 0.267 Uiso 1 1 calc R U . . .
H79C H 0.643518 -0.061583 0.889581 0.267 Uiso 1 1 calc R U . . .
C80 C 0.6947(5) 0.0032(7) 0.9676(5) 0.201(7) Uani 1 1 d D U . . .
H80A H 0.696740 -0.049116 0.978473 0.301 Uiso 1 1 calc R U . . .
H80B H 0.720861 0.015063 0.954241 0.301 Uiso 1 1 calc R U . . .
H80C H 0.692558 0.038712 0.991002 0.301 Uiso 1 1 calc R U . . .
O1S O 0.5081(8) -0.0319(12) 0.7080(7) 0.381(9) Uiso 1 1 d D U . . .
H1S H 0.482023 -0.041411 0.697597 0.572 Uiso 1 1 d R U . . .
C1S C 0.5219(7) 0.0351(14) 0.6881(7) 0.381(9) Uiso 1 1 d D U . . .
H2S H 0.553104 0.045113 0.699353 0.458 Uiso 1 1 calc R U . . .
C2S C 0.5193(10) 0.0214(18) 0.6420(6) 0.381(9) Uiso 1 1 d D U . . .
H3S H 0.528780 0.067202 0.628019 0.572 Uiso 1 1 calc R U . . .
H4S H 0.538318 -0.021455 0.636749 0.572 Uiso 1 1 calc R U . . .
H5S H 0.489176 0.009289 0.630541 0.572 Uiso 1 1 calc R U . . .
C3S C 0.4962(11) 0.1012(12) 0.6973(9) 0.381(9) Uiso 1 1 d D U . . .
H6S H 0.506365 0.146224 0.683212 0.572 Uiso 1 1 calc R U . . .
H7S H 0.465385 0.091979 0.686937 0.572 Uiso 1 1 calc R U . . .
H8S H 0.499383 0.109775 0.728002 0.572 Uiso 1 1 calc R U . . .

loop_
_atom_site_aniso_label
_atom_site_aniso_U_11
_atom_site_aniso_U_22
_atom_site_aniso_U_33
_atom_site_aniso_U_23
_atom_site_aniso_U_13
_atom_site_aniso_U_12
Ti1 0.0913(11) 0.1304(15) 0.1407(15) -0.0020(12) 0.0646(11) -0.0165(10)
Ti2 0.1545(19) 0.1147(15) 0.1274(16) 0.0396(12) -0.0225(13) -0.0305(13)
Ti3 0.0711(9) 0.0915(11) 0.1687(17) -0.0112(11) 0.0333(10) -0.0063(8)
Ti4 0.0866(10) 0.0653(9) 0.1107(12) 0.0143(8) 0.0144(8) -0.0002(7)
O1 0.126(6) 0.142(6) 0.120(5) -0.018(4) 0.064(4) -0.025(4)
O2 0.087(4) 0.119(5) 0.114(4) -0.005(4) 0.044(3) -0.011(3)
O3 0.158(7) 0.146(7) 0.110(5) 0.024(5) 0.010(5) -0.043(5)
O4 0.110(5) 0.098(4) 0.144(6) 0.021(4) -0.002(4) -0.009(4)
O5 0.114(5) 0.091(4) 0.114(5) 0.012(4) -0.004(4) -0.011(3)
O6 0.106(5) 0.095(4) 0.155(6) 0.027(4) -0.017(4) -0.001(3)
O7 0.070(4) 0.086(4) 0.205(8) -0.016(5) 0.000(4) 0.013(3)
O8 0.081(3) 0.073(3) 0.137(5) 0.011(3) 0.028(3) 0.008(3)
O9 0.075(4) 0.072(3) 0.161(6) 0.026(3) 0.017(3) 0.001(3)
O10 0.090(4) 0.083(4) 0.132(5) 0.007(3) 0.044(3) -0.019(3)
O11 0.095(4) 0.066(3) 0.108(4) 0.034(3) 0.027(3) 0.001(3)
O12 0.071(3) 0.069(3) 0.116(4) 0.034(3) 0.018(3) -0.003(2)
O13 0.075(3) 0.062(3) 0.119(4) 0.003(3) 0.010(3) -0.012(2)
O14 0.076(3) 0.061(3) 0.132(5) -0.008(3) 0.006(3) -0.014(2)
O15 0.082(4) 0.097(4) 0.143(5) -0.003(4) 0.055(4) -0.024(3)
O16 0.091(4) 0.100(4) 0.131(5) -0.017(4) 0.048(4) -0.027(3)
O17 0.103(5) 0.126(5) 0.183(7) -0.027(5) 0.068(5) -0.012(4)
O18 0.130(5) 0.141(6) 0.147(6) 0.004(5) 0.086(5) -0.033(5)
O19 0.221(10) 0.156(7) 0.135(6) 0.066(6) -0.006(6) -0.039(7)
O20 0.218(10) 0.121(6) 0.129(6) 0.012(5) -0.022(6) -0.033(6)
O21 0.087(4) 0.110(5) 0.153(6) -0.011(4) 0.034(4) -0.026(3)
O22 0.081(4) 0.120(5) 0.208(8) -0.035(5) 0.036(4) -0.004(4)
O23 0.128(5) 0.072(3) 0.096(4) 0.010(3) 0.032(3) 0.008(3)
O24 0.095(4) 0.067(3) 0.122(4) 0.022(3) 0.001(3) 0.005(3)
C1 0.152(8) 0.144(7) 0.118(7) 0.000(6) 0.054(6) -0.028(6)
C2 0.117(6) 0.121(6) 0.103(6) 0.006(5) 0.040(5) -0.033(5)
C3 0.110(6) 0.101(5) 0.093(5) 0.015(5) 0.042(5) -0.013(5)
C4 0.091(5) 0.089(5) 0.101(5) 0.009(4) 0.035(4) -0.013(4)
C5 0.086(5) 0.087(5) 0.097(5) 0.020(4) 0.023(4) -0.009(4)
C6 0.084(5) 0.095(5) 0.122(6) 0.008(5) 0.022(5) -0.011(4)
C7 0.097(5) 0.082(5) 0.124(6) -0.003(5) 0.025(5) -0.008(4)
C8 0.102(6) 0.087(5) 0.139(7) -0.005(5) 0.011(5) 0.007(5)
C9 0.091(5) 0.095(5) 0.131(6) 0.018(5) 0.007(5) 0.015(5)
C10 0.097(5) 0.079(5) 0.100(5) 0.013(4) 0.015(4) -0.014(4)
C11 0.106(6) 0.089(5) 0.101(5) 0.029(5) 0.021(5) -0.003(5)
C12 0.115(6) 0.090(5) 0.092(5) 0.015(4) 0.018(5) -0.027(5)
C13 0.139(7) 0.124(7) 0.111(6) 0.022(6) 0.036(6) -0.025(6)
C14 0.148(8) 0.137(7) 0.115(6) -0.005(6) 0.028(6) -0.038(6)
C15 0.110(6) 0.075(5) 0.127(6) -0.007(5) 0.007(5) 0.005(4)
C16 0.110(6) 0.091(6) 0.106(6) 0.010(5) 0.006(5) -0.008(5)
C17 0.081(4) 0.066(4) 0.107(6) 0.006(4) 0.001(4) -0.003(4)
C18 0.088(5) 0.082(5) 0.101(5) 0.013(5) -0.006(4) -0.014(4)
C19 0.084(5) 0.065(4) 0.127(6) 0.011(5) -0.010(5) 0.001(4)
C20 0.094(5) 0.091(6) 0.132(7) 0.016(5) -0.011(5) -0.013(5)
C21 0.105(6) 0.084(5) 0.145(7) 0.001(6) -0.018(6) 0.018(5)
C22 0.102(6) 0.088(6) 0.156(7) -0.010(6) -0.014(6) 0.015(5)
C23 0.083(5) 0.072(5) 0.147(7) -0.002(5) -0.007(5) 0.011(4)
C24 0.076(4) 0.072(5) 0.125(6) 0.005(4) -0.002(4) 0.002(4)
C25 0.065(4) 0.075(5) 0.119(6) 0.015(5) 0.004(4) 0.002(3)
C26 0.068(4) 0.064(4) 0.107(5) 0.009(4) 0.004(4) 0.002(3)
C27 0.080(4) 0.068(4) 0.112(5) 0.012(4) 0.016(4) 0.007(4)
C28 0.089(5) 0.073(5) 0.128(6) 0.014(5) 0.015(5) -0.002(4)
C29 0.089(5) 0.083(5) 0.132(6) 0.045(5) 0.007(5) -0.002(4)
C30 0.068(4) 0.065(4) 0.121(5) 0.013(4) 0.024(4) -0.001(3)
C31 0.082(4) 0.051(4) 0.096(5) 0.017(3) 0.035(4) -0.001(3)
C32 0.076(5) 0.070(4) 0.105(5) 0.000(4) 0.037(4) -0.008(4)
C33 0.107(5) 0.063(4) 0.081(4) 0.005(4) 0.042(4) -0.012(4)
C34 0.122(6) 0.084(5) 0.102(5) 0.003(5) 0.043(5) -0.025(5)
C35 0.143(7) 0.101(6) 0.111(6) 0.010(5) 0.043(6) -0.039(5)
C36 0.151(7) 0.103(6) 0.109(6) 0.030(5) 0.029(6) -0.021(6)
C37 0.124(6) 0.080(5) 0.096(5) 0.021(4) 0.027(5) -0.017(4)
C38 0.099(5) 0.065(4) 0.086(5) 0.008(4) 0.034(4) -0.009(4)
C39 0.085(5) 0.054(4) 0.085(4) 0.007(3) 0.029(4) -0.006(3)
C40 0.073(4) 0.049(3) 0.089(4) 0.019(3) 0.025(3) -0.001(3)
C41 0.075(5) 0.060(4) 0.104(5) 0.024(4) 0.026(4) 0.001(3)
C42 0.079(5) 0.082(5) 0.132(6) 0.042(5) 0.018(4) -0.009(4)
C43 0.094(5) 0.071(5) 0.139(7) -0.002(5) -0.003(5) -0.020(4)
C44 0.076(4) 0.075(5) 0.124(6) 0.007(5) 0.002(4) -0.011(4)
C45 0.058(4) 0.063(4) 0.117(6) 0.001(4) 0.002(4) -0.010(3)
C46 0.055(4) 0.068(4) 0.112(5) -0.002(4) 0.010(4) -0.010(3)
C47 0.056(4) 0.067(4) 0.105(5) -0.003(4) 0.012(4) -0.002(3)
C48 0.061(4) 0.069(4) 0.109(5) -0.004(4) 0.015(4) 0.001(3)
C49 0.069(4) 0.066(4) 0.130(6) -0.010(4) 0.024(4) -0.015(3)
C50 0.065(4) 0.081(5) 0.127(6) -0.005(5) 0.035(4) -0.011(4)
C51 0.063(4) 0.077(5) 0.128(6) -0.004(5) 0.028(4) -0.009(4)
C52 0.055(4) 0.074(4) 0.118(6) -0.004(4) 0.018(4) -0.010(3)
C53 0.062(4) 0.081(5) 0.119(6) -0.008(5) 0.024(4) -0.009(3)
C54 0.065(4) 0.067(4) 0.125(6) -0.006(4) 0.015(4) -0.012(3)
C55 0.096(5) 0.094(6) 0.131(6) -0.007(5) 0.019(5) -0.015(4)
C56 0.114(6) 0.083(5) 0.150(7) -0.022(5) 0.009(6) -0.017(5)
C57 0.118(7) 0.140(8) 0.184(9) -0.035(7) 0.020(7) -0.022(6)
C58 0.135(9) 0.145(10) 0.269(15) -0.005(11) 0.056(10) -0.022(8)
C59 0.185(13) 0.275(17) 0.276(16) -0.087(14) 0.080(13) 0.031(12)
C60 0.101(5) 0.117(6) 0.102(5) -0.006(5) 0.021(5) -0.013(5)
C61 0.111(7) 0.151(9) 0.136(8) -0.004(7) 0.058(6) -0.014(6)
C62 0.160(11) 0.196(13) 0.193(12) 0.016(11) 0.050(10) 0.002(10)
C63 0.181(9) 0.166(9) 0.183(9) 0.021(8) 0.022(8) -0.010(8)
C64 0.260(18) 0.307(19) 0.298(19) 0.097(16) 0.054(15) -0.044(15)
C65 0.284(16) 0.150(11) 0.196(13) 0.052(10) 0.022(12) 0.031(12)
C66 0.204(10) 0.194(10) 0.162(9) 0.001(8) 0.008(8) 0.002(8)
C67 0.37(2) 0.31(2) 0.227(16) -0.031(16) -0.037(15) -0.010(17)
C68 0.216(14) 0.155(11) 0.222(14) -0.008(11) -0.025(11) -0.040(11)
C69 0.144(8) 0.170(9) 0.224(10) -0.004(8) 0.051(8) -0.003(7)
C70 0.234(14) 0.172(12) 0.227(14) -0.043(11) 0.096(12) -0.037(11)
C71 0.107(8) 0.180(12) 0.341(17) 0.055(13) 0.033(10) -0.004(8)
C72 0.155(8) 0.169(9) 0.182(9) -0.014(8) 0.038(7) 0.022(7)
C73 0.134(9) 0.168(11) 0.278(15) -0.025(12) 0.070(10) -0.004(9)
C74 0.280(18) 0.298(19) 0.251(17) -0.014(15) 0.049(15) 0.057(15)
C75 0.129(6) 0.111(6) 0.101(6) 0.016(5) 0.035(5) 0.012(5)
C76 0.173(10) 0.131(8) 0.139(8) 0.020(7) 0.070(8) -0.009(7)
C77 0.134(8) 0.127(8) 0.099(6) 0.006(6) 0.034(6) -0.013(6)
C78 0.142(7) 0.111(7) 0.177(8) 0.022(6) -0.037(7) -0.025(6)
C79 0.191(12) 0.136(10) 0.197(12) 0.008(9) -0.018(10) 0.028(9)
C80 0.175(12) 0.149(11) 0.257(15) 0.046(11) -0.058(11) -0.016(9)

loop_
_atom_type_symbol
_atom_type_description
_atom_type_scat_dispersion_real
_atom_type_scat_dispersion_imag
_atom_type_scat_source
C C 0.0181 0.0091 'International Tables Vol C Tables 4.2.6.8 and 6.1.1.4'
H H 0.0000 0.0000 'International Tables Vol C Tables 4.2.6.8 and 6.1.1.4'
O O 0.0492 0.0322 'International Tables Vol C Tables 4.2.6.8 and 6.1.1.4'
Ti Ti 0.2191 1.8069 'International Tables Vol C Tables 4.2.6.8 and 6.1.1.4'

loop_
_geom_angle_atom_site_label_1
_geom_angle_atom_site_label_2
_geom_angle_atom_site_label_3
_geom_angle
_geom_angle_site_symmetry_1
_geom_angle_site_symmetry_3
_geom_angle_publ_flag
O17 Ti1 O18 99.6(3) . . ?
O17 Ti1 O15 99.5(3) . . ?
O18 Ti1 O15 94.8(3) . . ?
O17 Ti1 O1 94.7(4) . . ?
O18 Ti1 O1 98.9(4) . . ?
O15 Ti1 O1 158.3(2) . . ?
O17 Ti1 O2 168.5(3) . . ?
O18 Ti1 O2 91.7(3) . . ?
O15 Ti1 O2 81.8(3) . . ?
O1 Ti1 O2 81.1(3) . . ?
O17 Ti1 O16 86.6(3) . . ?
O18 Ti1 O16 173.1(3) . . ?
O15 Ti1 O16 81.0(3) . . ?
O1 Ti1 O16 83.7(3) . . ?
O2 Ti1 O16 82.3(2) . . ?
O20 Ti2 O19 99.3(4) . . ?
O20 Ti2 O6 100.9(4) . . ?
O19 Ti2 O6 98.3(4) . . ?
O20 Ti2 O3 91.9(4) . . ?
O19 Ti2 O3 97.9(4) . . ?
O6 Ti2 O3 157.5(3) . . ?
O20 Ti2 O4 169.5(4) . . ?
O19 Ti2 O4 89.6(4) . . ?
O6 Ti2 O4 83.1(3) . . ?
O3 Ti2 O4 81.4(3) . . ?
O20 Ti2 O5 87.2(3) . . ?
O19 Ti2 O5 173.5(4) . . ?
O6 Ti2 O5 80.7(3) . . ?
O3 Ti2 O5 81.5(3) . . ?
O4 Ti2 O5 83.9(3) . . ?
O21 Ti3 O22 99.1(3) . . ?
O21 Ti3 O7 100.1(3) . . ?
O22 Ti3 O7 94.7(4) . . ?
O21 Ti3 O10 91.8(3) . . ?
O22 Ti3 O10 97.7(3) . . ?
O7 Ti3 O10 161.2(3) . . ?
O21 Ti3 O9 167.7(3) . . ?
O22 Ti3 O9 91.7(3) . . ?
O7 Ti3 O9 84.6(3) . . ?
O10 Ti3 O9 81.0(2) . . ?
O21 Ti3 O8 86.9(3) . . ?
O22 Ti3 O8 173.4(3) . . ?
O7 Ti3 O8 81.4(3) . . ?
O10 Ti3 O8 84.8(2) . . ?
O9 Ti3 O8 82.5(2) . . ?
O24 Ti4 O23 97.8(3) . . ?
O24 Ti4 O14 100.7(3) . . ?
O23 Ti4 O14 97.3(2) . . ?
O24 Ti4 O12 167.8(3) . . ?
O23 Ti4 O12 92.4(3) . . ?
O14 Ti4 O12 84.5(2) . . ?
O24 Ti4 O11 91.2(2) . . ?
O23 Ti4 O11 97.0(3) . . ?
O14 Ti4 O11 159.9(3) . . ?
O12 Ti4 O11 80.9(2) . . ?
O24 Ti4 O13 87.7(3) . . ?
O23 Ti4 O13 174.5(2) . . ?
O14 Ti4 O13 80.6(2) . . ?
O12 Ti4 O13 82.4(2) . . ?
O11 Ti4 O13 83.8(2) . . ?
C2 O1 Ti1 135.5(7) . . ?
C4 O2 Ti1 135.7(6) . . ?
C13 O3 Ti2 135.1(8) . . ?
C11 O4 Ti2 136.0(7) . . ?
C18 O5 Ti2 129.9(6) . . ?
C20 O6 Ti2 133.8(7) . . ?
C23 O7 Ti3 132.3(6) . . ?
C25 O8 Ti3 131.3(5) . . ?
C30 O9 Ti3 134.1(5) . . ?
C32 O10 Ti3 136.1(5) . . ?
C39 O11 Ti4 135.7(4) . . ?
C41 O12 Ti4 135.4(4) . . ?
C46 O13 Ti4 131.4(5) . . ?
C48 O14 Ti4 131.7(5) . . ?
C51 O15 Ti1 135.2(5) . . ?
C53 O16 Ti1 132.1(6) . . ?
C57 O17 Ti1 145.7(6) . . ?
C60 O18 Ti1 151.2(7) . . ?
C63 O19 Ti2 139.4(9) . . ?
C66 O20 Ti2 139.3(9) . . ?
C69 O21 Ti3 151.7(7) . . ?
C72 O22 Ti3 129.3(7) . . ?
C75 O23 Ti4 134.1(5) . . ?
C78 O24 Ti4 153.2(5) . . ?
C14 C1 C2 121.9(12) . . ?
C14 C1 H1A 119.1 . . ?
C2 C1 H1A 119.1 . . ?
O1 C2 C3 124.3(10) . . ?
O1 C2 C1 117.8(11) . . ?
C3 C2 C1 117.9(11) . . ?
C4 C3 C2 120.5(9) . . ?
C4 C3 C12 119.2(9) . . ?
C2 C3 C12 120.3(9) . . ?
O2 C4 C3 122.9(8) . . ?
O2 C4 C5 116.7(8) . . ?
C3 C4 C5 120.4(9) . . ?
C6 C5 C10 119.4(9) . . ?
C6 C5 C4 121.0(8) . . ?
C10 C5 C4 119.6(9) . . ?
C5 C6 C7 121.0(9) . . ?
C5 C6 H6A 119.5 . . ?
C7 C6 H6A 119.5 . . ?
C8 C7 C6 119.6(10) . . ?
C8 C7 H7A 120.2 . . ?
C6 C7 H7A 120.2 . . ?
C9 C8 C7 121.3(10) . . ?
C9 C8 H8A 119.3 . . ?
C7 C8 H8A 119.3 . . ?
C8 C9 C10 119.5(9) . . ?
C8 C9 H9A 120.3 . . ?
C10 C9 H9A 120.3 . . ?
C9 C10 C5 119.2(9) . . ?
C9 C10 C11 121.2(9) . . ?
C5 C10 C11 119.6(9) . . ?
O4 C11 C12 120.7(10) . . ?
O4 C11 C10 117.4(9) . . ?
C12 C11 C10 122.0(9) . . ?
C11 C12 C13 123.8(10) . . ?
C11 C12 C3 119.1(9) . . ?
C13 C12 C3 117.2(10) . . ?
O3 C13 C14 116.1(12) . . ?
O3 C13 C12 122.4(12) . . ?
C14 C13 C12 121.5(12) . . ?
C1 C14 C13 121.2(12) . . ?
C1 C14 H14A 119.4 . . ?
C13 C14 H14A 119.4 . . ?
C28 C15 C16 119.7(9) . . ?
C28 C15 H15A 120.1 . . ?
C16 C15 H15A 120.1 . . ?
C17 C16 C15 120.4(9) . . ?
C17 C16 H16A 119.8 . . ?
C15 C16 H16A 119.8 . . ?
C26 C17 C16 119.8(8) . . ?
C26 C17 C18 119.3(8) . . ?
C16 C17 C18 120.9(9) . . ?
O5 C18 C19 124.9(8) . . ?
O5 C18 C17 116.1(9) . . ?
C19 C18 C17 118.9(9) . . ?
C24 C19 C18 121.6(8) . . ?
C24 C19 C20 118.6(9) . . ?
C18 C19 C20 119.8(10) . . ?
O6 C20 C19 123.2(11) . . ?
O6 C20 C21 120.9(10) . . ?
C19 C20 C21 115.9(11) . . ?
C22 C21 C20 124.3(11) . . ?
C22 C21 H21A 117.9 . . ?
C20 C21 H21A 117.9 . . ?
C21 C22 C23 122.5(11) . . ?
C21 C22 H22A 118.7 . . ?
C23 C22 H22A 118.7 . . ?
O7 C23 C24 126.5(9) . . ?
O7 C23 C22 117.9(10) . . ?
C24 C23 C22 115.6(11) . . ?
C19 C24 C23 122.9(9) . . ?
C19 C24 C25 118.6(8) . . ?
C23 C24 C25 118.3(9) . . ?
O8 C25 C24 122.4(9) . . ?
O8 C25 C26 119.2(7) . . ?
C24 C25 C26 118.3(9) . . ?
C17 C26 C27 120.8(8) . . ?
C17 C26 C25 120.6(7) . . ?
C27 C26 C25 118.5(8) . . ?
C26 C27 C28 119.4(8) . . ?
C26 C27 H27A 120.3 . . ?
C28 C27 H27A 120.3 . . ?
C15 C28 C27 119.9(8) . . ?
C15 C28 H28A 120.1 . . ?
C27 C28 H28A 120.1 . . ?
C42 C29 C30 121.0(8) . . ?
C42 C29 H29A 119.5 . . ?
C30 C29 H29A 119.5 . . ?
O9 C30 C31 124.8(7) . . ?
O9 C30 C29 116.6(7) . . ?
C31 C30 C29 118.6(7) . . ?
C32 C31 C30 119.1(7) . . ?
C32 C31 C40 121.2(7) . . ?
C30 C31 C40 119.7(6) . . ?
O10 C32 C31 124.2(8) . . ?
O10 C32 C33 117.2(7) . . ?
C31 C32 C33 118.6(7) . . ?
C38 C33 C34 120.9(8) . . ?
C38 C33 C32 120.5(6) . . ?
C34 C33 C32 118.6(8) . . ?
C35 C34 C33 116.8(10) . . ?
C35 C34 H34A 121.6 . . ?
C33 C34 H34A 121.6 . . ?
C36 C35 C34 123.3(9) . . ?
C36 C35 H35A 118.3 . . ?
C34 C35 H35A 118.3 . . ?
C35 C36 C37 120.7(10) . . ?
C35 C36 H36A 119.6 . . ?
C37 C36 H36A 119.6 . . ?
C36 C37 C38 119.0(10) . . ?
C36 C37 H37A 120.5 . . ?
C38 C37 H37A 120.5 . . ?
C33 C38 C37 119.3(7) . . ?
C33 C38 C39 120.5(7) . . ?
C37 C38 C39 120.2(8) . . ?
O11 C39 C40 124.3(6) . . ?
O11 C39 C38 117.0(7) . . ?
C40 C39 C38 118.8(8) . . ?
C41 C40 C39 119.7(7) . . ?
C41 C40 C31 119.8(6) . . ?
C39 C40 C31 120.4(6) . . ?
O12 C41 C40 124.0(7) . . ?
O12 C41 C42 117.6(6) . . ?
C40 C41 C42 118.4(7) . . ?
C29 C42 C41 122.4(7) . . ?
C29 C42 H42A 118.8 . . ?
C41 C42 H42A 118.8 . . ?
C56 C43 C44 120.8(9) . . ?
C56 C43 H43A 119.6 . . ?
C44 C43 H43A 119.6 . . ?
C43 C44 C45 121.1(9) . . ?
C43 C44 H44A 119.5 . . ?
C45 C44 H44A 119.5 . . ?
C54 C45 C44 119.1(8) . . ?
C54 C45 C46 120.0(7) . . ?
C44 C45 C46 120.8(8) . . ?
O13 C46 C45 118.5(7) . . ?
O13 C46 C47 121.8(7) . . ?
C45 C46 C47 119.7(8) . . ?
C48 C47 C52 120.4(7) . . ?
C48 C47 C46 120.2(8) . . ?
C52 C47 C46 119.2(7) . . ?
O14 C48 C47 124.6(7) . . ?
O14 C48 C49 117.5(7) . . ?
C47 C48 C49 117.8(8) . . ?
C50 C49 C48 121.8(8) . . ?
C50 C49 H49A 119.1 . . ?
C48 C49 H49A 119.1 . . ?
C49 C50 C51 122.4(8) . . ?
C49 C50 H50A 118.8 . . ?
C51 C50 H50A 118.8 . . ?
O15 C51 C50 118.6(7) . . ?
O15 C51 C52 123.6(8) . . ?
C50 C51 C52 117.7(8) . . ?
C47 C52 C51 119.7(8) . . ?
C47 C52 C53 120.8(7) . . ?
C51 C52 C53 119.3(8) . . ?
O16 C53 C52 124.5(8) . . ?
O16 C53 C54 118.0(8) . . ?
C52 C53 C54 117.3(8) . . ?
C45 C54 C55 119.8(8) . . ?
C45 C54 C53 121.0(8) . . ?
C55 C54 C53 119.1(9) . . ?
C56 C55 C54 120.1(10) . . ?
C56 C55 H55A 119.9 . . ?
C54 C55 H55A 119.9 . . ?
C43 C56 C55 119.0(10) . . ?
C43 C56 H56A 120.5 . . ?
C55 C56 H56A 120.5 . . ?
O17 C57 C58 110.1(8) . . ?
O17 C57 C59 109.1(8) . . ?
C58 C57 C59 110.4(8) . . ?
O17 C57 H57A 109.1 . . ?
C58 C57 H57A 109.1 . . ?
C59 C57 H57A 109.1 . . ?
C57 C58 H58A 109.5 . . ?
C57 C58 H58B 109.5 . . ?
H58A C58 H58B 109.5 . . ?
C57 C58 H58C 109.5 . . ?
H58A C58 H58C 109.5 . . ?
H58B C58 H58C 109.5 . . ?
C57 C59 H59A 109.5 . . ?
C57 C59 H59B 109.5 . . ?
H59A C59 H59B 109.5 . . ?
C57 C59 H59C 109.5 . . ?
H59A C59 H59C 109.5 . . ?
H59B C59 H59C 109.5 . . ?
O18 C60 C61 111.5(7) . . ?
O18 C60 C62 108.2(7) . . ?
C61 C60 C62 108.8(7) . . ?
O18 C60 H60A 109.4 . . ?
C61 C60 H60A 109.4 . . ?
C62 C60 H60A 109.4 . . ?
C60 C61 H61A 109.5 . . ?
C60 C61 H61B 109.5 . . ?
H61A C61 H61B 109.5 . . ?
C60 C61 H61C 109.5 . . ?
H61A C61 H61C 109.5 . . ?
H61B C61 H61C 109.5 . . ?
C60 C62 H62A 109.5 . . ?
C60 C62 H62B 109.5 . . ?
H62A C62 H62B 109.5 . . ?
C60 C62 H62C 109.5 . . ?
H62A C62 H62C 109.5 . . ?
H62B C62 H62C 109.5 . . ?
O19 C63 C65 112.5(9) . . ?
O19 C63 C64 109.0(9) . . ?
C65 C63 C64 109.5(9) . . ?
O19 C63 H63A 108.6 . . ?
C65 C63 H63A 108.6 . . ?
C64 C63 H63A 108.6 . . ?
C63 C64 H64A 109.5 . . ?
C63 C64 H64B 109.5 . . ?
H64A C64 H64B 109.5 . . ?
C63 C64 H64C 109.5 . . ?
H64A C64 H64C 109.5 . . ?
H64B C64 H64C 109.5 . . ?
C63 C65 H65A 109.5 . . ?
C63 C65 H65B 109.5 . . ?
H65A C65 H65B 109.5 . . ?
C63 C65 H65C 109.5 . . ?
H65A C65 H65C 109.5 . . ?
H65B C65 H65C 109.5 . . ?
O20 C66 C68 110.0(9) . . ?
O20 C66 C67 110.3(9) . . ?
C68 C66 C67 109.9(9) . . ?
O20 C66 H66A 108.9 . . ?
C68 C66 H66A 108.9 . . ?
C67 C66 H66A 108.9 . . ?
C66 C67 H67A 109.5 . . ?
C66 C67 H67B 109.5 . . ?
H67A C67 H67B 109.5 . . ?
C66 C67 H67C 109.5 . . ?
H67A C67 H67C 109.5 . . ?
H67B C67 H67C 109.5 . . ?
C66 C68 H68A 109.5 . . ?
C66 C68 H68B 109.5 . . ?
H68A C68 H68B 109.5 . . ?
C66 C68 H68C 109.5 . . ?
H68A C68 H68C 109.5 . . ?
H68B C68 H68C 109.5 . . ?
O21 C69 C71 115.1(9) . . ?
O21 C69 C70 114.6(8) . . ?
C71 C69 C70 116.3(9) . . ?
O21 C69 H69A 102.7 . . ?
C71 C69 H69A 102.7 . . ?
C70 C69 H69A 102.7 . . ?
C69 C70 H70A 109.5 . . ?
C69 C70 H70B 109.5 . . ?
H70A C70 H70B 109.5 . . ?
C69 C70 H70C 109.5 . . ?
H70A C70 H70C 109.5 . . ?
H70B C70 H70C 109.5 . . ?
C69 C71 H71A 109.5 . . ?
C69 C71 H71B 109.5 . . ?
H71A C71 H71B 109.5 . . ?
C69 C71 H71C 109.5 . . ?
H71A C71 H71C 109.5 . . ?
H71B C71 H71C 109.5 . . ?
O22 C72 C73 112.1(9) . . ?
O22 C72 C74 111.3(9) . . ?
C73 C72 C74 113.6(9) . . ?
O22 C72 H72A 106.4 . . ?
C73 C72 H72A 106.4 . . ?
C74 C72 H72A 106.4 . . ?
C72 C73 H73A 109.5 . . ?
C72 C73 H73B 109.5 . . ?
H73A C73 H73B 109.5 . . ?
C72 C73 H73C 109.5 . . ?
H73A C73 H73C 109.5 . . ?
H73B C73 H73C 109.5 . . ?
C72 C74 H74A 109.5 . . ?
C72 C74 H74B 109.5 . . ?
H74A C74 H74B 109.5 . . ?
C72 C74 H74C 109.5 . . ?
H74A C74 H74C 109.5 . . ?
H74B C74 H74C 109.5 . . ?
O23 C75 C77 109.9(6) . . ?
O23 C75 C76 109.8(7) . . ?
C77 C75 C76 111.2(7) . . ?
O23 C75 H75A 108.6 . . ?
C77 C75 H75A 108.6 . . ?
C76 C75 H75A 108.6 . . ?
C75 C76 H76A 109.5 . . ?
C75 C76 H76B 109.5 . . ?
H76A C76 H76B 109.5 . . ?
C75 C76 H76C 109.5 . . ?
H76A C76 H76C 109.5 . . ?
H76B C76 H76C 109.5 . . ?
C75 C77 H77A 109.5 . . ?
C75 C77 H77B 109.5 . . ?
H77A C77 H77B 109.5 . . ?
C75 C77 H77C 109.5 . . ?
H77A C77 H77C 109.5 . . ?
H77B C77 H77C 109.5 . . ?
O24 C78 C79 119.0(7) . . ?
O24 C78 C80 118.0(7) . . ?
C79 C78 C80 120.8(8) . . ?
O24 C78 H78A 94.9 . . ?
C79 C78 H78A 94.9 . . ?
C80 C78 H78A 94.9 . . ?
C78 C79 H79A 109.5 . . ?
C78 C79 H79B 109.5 . . ?
H79A C79 H79B 109.5 . . ?
C78 C79 H79C 109.5 . . ?
H79A C79 H79C 109.5 . . ?
H79B C79 H79C 109.5 . . ?
C78 C80 H80A 109.5 . . ?
C78 C80 H80B 109.5 . . ?
H80A C80 H80B 109.5 . . ?
C78 C80 H80C 109.5 . . ?
H80A C80 H80C 109.5 . . ?
H80B C80 H80C 109.5 . . ?
C1S O1S H1S 108.1 . . ?
O1S C1S C3S 111.3(11) . . ?
O1S C1S C2S 109.0(10) . . ?
C3S C1S C2S 111.5(11) . . ?
O1S C1S H2S 108.3 . . ?
C3S C1S H2S 108.3 . . ?
C2S C1S H2S 108.3 . . ?
C1S C2S H3S 109.5 . . ?
C1S C2S H4S 109.5 . . ?
H3S C2S H4S 109.5 . . ?
C1S C2S H5S 109.5 . . ?
H3S C2S H5S 109.5 . . ?
H4S C2S H5S 109.5 . . ?
C1S C3S H6S 109.5 . . ?
C1S C3S H7S 109.5 . . ?
H6S C3S H7S 109.5 . . ?
C1S C3S H8S 109.5 . . ?
H6S C3S H8S 109.5 . . ?
H7S C3S H8S 109.5 . . ?

loop_
_geom_bond_atom_site_label_1
_geom_bond_atom_site_label_2
_geom_bond_distance
_geom_bond_site_symmetry_2
_geom_bond_publ_flag
Ti1 O17 1.763(6) . ?
Ti1 O18 1.769(6) . ?
Ti1 O15 1.955(7) . ?
Ti1 O1 1.985(8) . ?
Ti1 O2 2.071(6) . ?
Ti1 O16 2.127(6) . ?
Ti2 O20 1.751(8) . ?
Ti2 O19 1.768(7) . ?
Ti2 O6 1.950(9) . ?
Ti2 O3 1.986(10) . ?
Ti2 O4 2.071(8) . ?
Ti2 O5 2.154(7) . ?
Ti3 O21 1.755(6) . ?
Ti3 O22 1.797(7) . ?
Ti3 O7 1.922(9) . ?
Ti3 O10 2.016(7) . ?
Ti3 O9 2.037(5) . ?
Ti3 O8 2.133(6) . ?
Ti4 O24 1.759(5) . ?
Ti4 O23 1.798(5) . ?
Ti4 O14 1.951(6) . ?
Ti4 O12 2.027(5) . ?
Ti4 O11 2.029(5) . ?
Ti4 O13 2.128(6) . ?
O1 C2 1.300(13) . ?
O2 C4 1.267(11) . ?
O3 C13 1.340(14) . ?
O4 C11 1.285(11) . ?
O5 C18 1.259(11) . ?
O6 C20 1.293(13) . ?
O7 C23 1.292(13) . ?
O8 C25 1.250(10) . ?
O9 C30 1.288(10) . ?
O10 C32 1.274(10) . ?
O11 C39 1.267(9) . ?
O12 C41 1.284(9) . ?
O13 C46 1.270(10) . ?
O14 C48 1.318(10) . ?
O15 C51 1.311(11) . ?
O16 C53 1.256(10) . ?
O17 C57 1.418(8) . ?
O18 C60 1.412(7) . ?
O19 C63 1.394(9) . ?
O20 C66 1.422(9) . ?
O21 C69 1.388(9) . ?
O22 C72 1.417(9) . ?
O23 C75 1.429(8) . ?
O24 C78 1.372(8) . ?
C1 C14 1.350(17) . ?
C1 C2 1.431(15) . ?
C1 H1A 0.9500 . ?
C2 C3 1.426(14) . ?
C3 C4 1.412(13) . ?
C3 C12 1.467(14) . ?
C4 C5 1.468(12) . ?
C5 C6 1.364(13) . ?
C5 C10 1.406(12) . ?
C6 C7 1.378(13) . ?
C6 H6A 0.9500 . ?
C7 C8 1.368(13) . ?
C7 H7A 0.9500 . ?
C8 C9 1.364(14) . ?
C8 H8A 0.9500 . ?
C9 C10 1.400(13) . ?
C9 H9A 0.9500 . ?
C10 C11 1.434(13) . ?
C11 C12 1.406(13) . ?
C12 C13 1.412(15) . ?
C13 C14 1.396(17) . ?
C14 H14A 0.9500 . ?
C15 C28 1.371(13) . ?
C15 C16 1.396(13) . ?
C15 H15A 0.9500 . ?
C16 C17 1.371(12) . ?
C16 H16A 0.9500 . ?
C17 C26 1.363(12) . ?
C17 C18 1.490(12) . ?
C18 C19 1.415(13) . ?
C19 C24 1.397(13) . ?
C19 C20 1.435(13) . ?
C20 C21 1.439(15) . ?
C21 C22 1.259(15) . ?
C21 H21A 0.9500 . ?
C22 C23 1.442(14) . ?
C22 H22A 0.9500 . ?
C23 C24 1.401(14) . ?
C24 C25 1.473(12) . ?
C25 C26 1.477(12) . ?
C26 C27 1.387(11) . ?
C27 C28 1.391(12) . ?
C27 H27A 0.9500 . ?
C28 H28A 0.9500 . ?
C29 C42 1.337(12) . ?
C29 C30 1.436(11) . ?
C29 H29A 0.9500 . ?
C30 C31 1.422(11) . ?
C31 C32 1.418(10) . ?
C31 C40 1.433(11) . ?
C32 C33 1.459(12) . ?
C33 C38 1.404(12) . ?
C33 C34 1.415(11) . ?
C34 C35 1.392(14) . ?
C34 H34A 0.9500 . ?
C35 C36 1.340(15) . ?
C35 H35A 0.9500 . ?
C36 C37 1.396(13) . ?
C36 H36A 0.9500 . ?
C37 C38 1.406(12) . ?
C37 H37A 0.9500 . ?
C38 C39 1.463(10) . ?
C39 C40 1.421(10) . ?
C40 C41 1.415(10) . ?
C41 C42 1.425(11) . ?
C42 H42A 0.9500 . ?
C43 C56 1.371(14) . ?
C43 C44 1.375(13) . ?
C43 H43A 0.9500 . ?
C44 C45 1.382(11) . ?
C44 H44A 0.9500 . ?
C45 C54 1.381(12) . ?
C45 C46 1.433(11) . ?
C46 C47 1.458(11) . ?
C47 C48 1.387(11) . ?
C47 C52 1.422(12) . ?
C48 C49 1.423(11) . ?
C49 C50 1.333(12) . ?
C49 H49A 0.9500 . ?
C50 C51 1.390(12) . ?
C50 H50A 0.9500 . ?
C51 C52 1.426(11) . ?
C52 C53 1.435(12) . ?
C53 C54 1.492(12) . ?
C54 C55 1.407(13) . ?
C55 C56 1.392(14) . ?
C55 H55A 0.9500 . ?
C56 H56A 0.9500 . ?
C57 C58 1.476(9) . ?
C57 C59 1.487(9) . ?
C57 H57A 1.0000 . ?
C58 H58A 0.9800 . ?
C58 H58B 0.9800 . ?
C58 H58C 0.9800 . ?
C59 H59A 0.9800 . ?
C59 H59B 0.9800 . ?
C59 H59C 0.9800 . ?
C60 C61 1.474(8) . ?
C60 C62 1.501(8) . ?
C60 H60A 1.0000 . ?
C61 H61A 0.9800 . ?
C61 H61B 0.9800 . ?
C61 H61C 0.9800 . ?
C62 H62A 0.9800 . ?
C62 H62B 0.9800 . ?
C62 H62C 0.9800 . ?
C63 C65 1.475(9) . ?
C63 C64 1.496(9) . ?
C63 H63A 1.0000 . ?
C64 H64A 0.9800 . ?
C64 H64B 0.9800 . ?
C64 H64C 0.9800 . ?
C65 H65A 0.9800 . ?
C65 H65B 0.9800 . ?
C65 H65C 0.9800 . ?
C66 C68 1.480(9) . ?
C66 C67 1.481(9) . ?
C66 H66A 1.0000 . ?
C67 H67A 0.9800 . ?
C67 H67B 0.9800 . ?
C67 H67C 0.9800 . ?
C68 H68A 0.9800 . ?
C68 H68B 0.9800 . ?
C68 H68C 0.9800 . ?
C69 C71 1.440(9) . ?
C69 C70 1.444(9) . ?
C69 H69A 1.0000 . ?
C70 H70A 0.9800 . ?
C70 H70B 0.9800 . ?
C70 H70C 0.9800 . ?
C71 H71A 0.9800 . ?
C71 H71B 0.9800 . ?
C71 H71C 0.9800 . ?
C72 C73 1.452(9) . ?
C72 C74 1.465(9) . ?
C72 H72A 1.0000 . ?
C73 H73A 0.9800 . ?
C73 H73B 0.9800 . ?
C73 H73C 0.9800 . ?
C74 H74A 0.9800 . ?
C74 H74B 0.9800 . ?
C74 H74C 0.9800 . ?
C75 C77 1.479(8) . ?
C75 C76 1.481(8) . ?
C75 H75A 1.0000 . ?
C76 H76A 0.9800 . ?
C76 H76B 0.9800 . ?
C76 H76C 0.9800 . ?
C77 H77A 0.9800 . ?
C77 H77B 0.9800 . ?
C77 H77C 0.9800 . ?
C78 C79 1.416(8) . ?
C78 C80 1.423(8) . ?
C78 H78A 1.0000 . ?
C79 H79A 0.9800 . ?
C79 H79B 0.9800 . ?
C79 H79C 0.9800 . ?
C80 H80A 0.9800 . ?
C80 H80B 0.9800 . ?
C80 H80C 0.9800 . ?
O1S C1S 1.426(10) . ?
O1S H1S 0.8499 . ?
C1S C3S 1.458(10) . ?
C1S C2S 1.478(10) . ?
C1S H2S 1.0000 . ?
C2S H3S 0.9800 . ?
C2S H4S 0.9800 . ?
C2S H5S 0.9800 . ?
C3S H6S 0.9800 . ?
C3S H7S 0.9800 . ?
C3S H8S 0.9800 . ?

loop_
_geom_torsion_atom_site_label_1
_geom_torsion_atom_site_label_2
_geom_torsion_atom_site_label_3
_geom_torsion_atom_site_label_4
_geom_torsion
_geom_torsion_site_symmetry_1
_geom_torsion_site_symmetry_2
_geom_torsion_site_symmetry_3
_geom_torsion_site_symmetry_4
_geom_torsion_publ_flag
O18 Ti1 O17 C57 -159.9(12) . . . . ?
O15 Ti1 O17 C57 103.5(12) . . . . ?
O1 Ti1 O17 C57 -60.1(13) . . . . ?
O2 Ti1 O17 C57 8(3) . . . . ?
O16 Ti1 O17 C57 23.3(12) . . . . ?
O17 Ti1 O18 C60 -32.3(13) . . . . ?
O15 Ti1 O18 C60 68.2(13) . . . . ?
O1 Ti1 O18 C60 -128.7(13) . . . . ?
O2 Ti1 O18 C60 150.0(13) . . . . ?
O20 Ti2 O19 C63 -21.8(13) . . . . ?
O6 Ti2 O19 C63 -124.4(12) . . . . ?
O3 Ti2 O19 C63 71.4(13) . . . . ?
O4 Ti2 O19 C63 152.7(12) . . . . ?
O19 Ti2 O20 C66 134.6(12) . . . . ?
O6 Ti2 O20 C66 -125.1(12) . . . . ?
O3 Ti2 O20 C66 36.3(12) . . . . ?
O4 Ti2 O20 C66 -14(3) . . . . ?
O5 Ti2 O20 C66 -45.1(12) . . . . ?
O22 Ti3 O21 C69 -106.3(16) . . . . ?
O7 Ti3 O21 C69 157.2(16) . . . . ?
O10 Ti3 O21 C69 -8.2(16) . . . . ?
O9 Ti3 O21 C69 46(3) . . . . ?
O8 Ti3 O21 C69 76.5(16) . . . . ?
O21 Ti3 O22 C72 -16.7(9) . . . . ?
O7 Ti3 O22 C72 84.3(9) . . . . ?
O10 Ti3 O22 C72 -109.8(9) . . . . ?
O9 Ti3 O22 C72 169.0(9) . . . . ?
O24 Ti4 O23 C75 1.4(7) . . . . ?
O14 Ti4 O23 C75 -100.6(7) . . . . ?
O12 Ti4 O23 C75 174.6(7) . . . . ?
O11 Ti4 O23 C75 93.6(7) . . . . ?
O23 Ti4 O24 C78 124.1(19) . . . . ?
O14 Ti4 O24 C78 -136.8(19) . . . . ?
O12 Ti4 O24 C78 -22(3) . . . . ?
O11 Ti4 O24 C78 26.9(19) . . . . ?
O13 Ti4 O24 C78 -56.9(19) . . . . ?
Ti1 O1 C2 C3 3.1(16) . . . . ?
Ti1 O1 C2 C1 -177.8(7) . . . . ?
C14 C1 C2 O1 -179.0(11) . . . . ?
C14 C1 C2 C3 0.2(16) . . . . ?
O1 C2 C3 C4 -1.8(14) . . . . ?
C1 C2 C3 C4 179.1(9) . . . . ?
O1 C2 C3 C12 179.0(9) . . . . ?
C1 C2 C3 C12 -0.1(13) . . . . ?
Ti1 O2 C4 C3 3.2(13) . . . . ?
Ti1 O2 C4 C5 -176.1(5) . . . . ?
C2 C3 C4 O2 -1.1(13) . . . . ?
C12 C3 C4 O2 178.1(8) . . . . ?
C2 C3 C4 C5 178.1(8) . . . . ?
C12 C3 C4 C5 -2.7(12) . . . . ?
O2 C4 C5 C6 4.3(12) . . . . ?
C3 C4 C5 C6 -175.0(8) . . . . ?
O2 C4 C5 C10 -178.4(7) . . . . ?
C3 C4 C5 C10 2.3(12) . . . . ?
C10 C5 C6 C7 0.3(13) . . . . ?
C4 C5 C6 C7 177.6(8) . . . . ?
C5 C6 C7 C8 -0.4(14) . . . . ?
C6 C7 C8 C9 0.4(15) . . . . ?
C7 C8 C9 C10 -0.3(15) . . . . ?
C8 C9 C10 C5 0.2(13) . . . . ?
C8 C9 C10 C11 -177.8(8) . . . . ?
C6 C5 C10 C9 -0.2(12) . . . . ?
C4 C5 C10 C9 -177.6(8) . . . . ?
C6 C5 C10 C11 177.9(8) . . . . ?
C4 C5 C10 C11 0.5(11) . . . . ?
Ti2 O4 C11 C12 -10.8(13) . . . . ?
Ti2 O4 C11 C10 169.7(6) . . . . ?
C9 C10 C11 O4 -5.5(12) . . . . ?
C5 C10 C11 O4 176.5(7) . . . . ?
C9 C10 C11 C12 175.1(8) . . . . ?
C5 C10 C11 C12 -3.0(12) . . . . ?
O4 C11 C12 C13 3.1(13) . . . . ?
C10 C11 C12 C13 -177.4(8) . . . . ?
O4 C11 C12 C3 -176.9(8) . . . . ?
C10 C11 C12 C3 2.6(12) . . . . ?
C4 C3 C12 C11 0.3(12) . . . . ?
C2 C3 C12 C11 179.5(8) . . . . ?
C4 C3 C12 C13 -179.7(8) . . . . ?
C2 C3 C12 C13 -0.5(12) . . . . ?
Ti2 O3 C13 C14 -179.1(7) . . . . ?
Ti2 O3 C13 C12 0.4(15) . . . . ?
C11 C12 C13 O3 1.7(15) . . . . ?
C3 C12 C13 O3 -178.3(8) . . . . ?
C11 C12 C13 C14 -178.9(9) . . . . ?
C3 C12 C13 C14 1.1(14) . . . . ?
C2 C1 C14 C13 0.4(18) . . . . ?
O3 C13 C14 C1 178.4(10) . . . . ?
C12 C13 C14 C1 -1.1(17) . . . . ?
C28 C15 C16 C17 -0.8(15) . . . . ?
C15 C16 C17 C26 1.8(13) . . . . ?
C15 C16 C17 C18 -178.0(8) . . . . ?
Ti2 O5 C18 C19 2.3(13) . . . . ?
Ti2 O5 C18 C17 178.5(5) . . . . ?
C26 C17 C18 O5 169.6(7) . . . . ?
C16 C17 C18 O5 -10.6(12) . . . . ?
C26 C17 C18 C19 -14.0(12) . . . . ?
C16 C17 C18 C19 165.8(8) . . . . ?
O5 C18 C19 C24 -169.5(8) . . . . ?
C17 C18 C19 C24 14.5(12) . . . . ?
O5 C18 C19 C20 13.4(13) . . . . ?
C17 C18 C19 C20 -162.6(8) . . . . ?
Ti2 O6 C20 C19 -27.1(14) . . . . ?
Ti2 O6 C20 C21 156.7(7) . . . . ?
C24 C19 C20 O6 179.9(8) . . . . ?
C18 C19 C20 O6 -2.9(14) . . . . ?
C24 C19 C20 C21 -3.8(13) . . . . ?
C18 C19 C20 C21 173.4(8) . . . . ?
O6 C20 C21 C22 -178.2(11) . . . . ?
C19 C20 C21 C22 5.4(16) . . . . ?
C20 C21 C22 C23 -3.6(18) . . . . ?
Ti3 O7 C23 C24 23.1(15) . . . . ?
Ti3 O7 C23 C22 -156.7(7) . . . . ?
C21 C22 C23 O7 179.9(10) . . . . ?
C21 C22 C23 C24 0.0(15) . . . . ?
C18 C19 C24 C23 -176.5(8) . . . . ?
C20 C19 C24 C23 0.7(13) . . . . ?
C18 C19 C24 C25 -1.3(12) . . . . ?
C20 C19 C24 C25 175.8(7) . . . . ?
O7 C23 C24 C19 -178.5(9) . . . . ?
C22 C23 C24 C19 1.4(13) . . . . ?
O7 C23 C24 C25 6.4(14) . . . . ?
C22 C23 C24 C25 -173.8(8) . . . . ?
Ti3 O8 C25 C24 -5.4(12) . . . . ?
Ti3 O8 C25 C26 178.0(5) . . . . ?
C19 C24 C25 O8 171.1(8) . . . . ?
C23 C24 C25 O8 -13.5(12) . . . . ?
C19 C24 C25 C26 -12.2(11) . . . . ?
C23 C24 C25 C26 163.1(7) . . . . ?
C16 C17 C26 C27 -1.3(12) . . . . ?
C18 C17 C26 C27 178.4(7) . . . . ?
C16 C17 C26 C25 -179.4(8) . . . . ?
C18 C17 C26 C25 0.4(11) . . . . ?
O8 C25 C26 C17 -170.6(7) . . . . ?
C24 C25 C26 C17 12.7(11) . . . . ?
O8 C25 C26 C27 11.3(11) . . . . ?
C24 C25 C26 C27 -165.5(7) . . . . ?
C17 C26 C27 C28 -0.1(12) . . . . ?
C25 C26 C27 C28 178.0(7) . . . . ?
C16 C15 C28 C27 -0.6(14) . . . . ?
C26 C27 C28 C15 1.1(13) . . . . ?
Ti3 O9 C30 C31 6.2(13) . . . . ?
Ti3 O9 C30 C29 -173.8(6) . . . . ?
C42 C29 C30 O9 179.4(9) . . . . ?
C42 C29 C30 C31 -0.6(14) . . . . ?
O9 C30 C31 C32 1.6(12) . . . . ?
C29 C30 C31 C32 -178.4(8) . . . . ?
O9 C30 C31 C40 -179.4(8) . . . . ?
C29 C30 C31 C40 0.6(12) . . . . ?
Ti3 O10 C32 C31 -4.0(13) . . . . ?
Ti3 O10 C32 C33 174.6(5) . . . . ?
C30 C31 C32 O10 -2.7(12) . . . . ?
C40 C31 C32 O10 178.3(7) . . . . ?
C30 C31 C32 C33 178.6(7) . . . . ?
C40 C31 C32 C33 -0.4(11) . . . . ?
O10 C32 C33 C38 -177.5(7) . . . . ?
C31 C32 C33 C38 1.2(11) . . . . ?
O10 C32 C33 C34 3.3(11) . . . . ?
C31 C32 C33 C34 -178.0(7) . . . . ?
C38 C33 C34 C35 1.1(12) . . . . ?
C32 C33 C34 C35 -179.7(8) . . . . ?
C33 C34 C35 C36 -1.6(15) . . . . ?
C34 C35 C36 C37 1.1(18) . . . . ?
C35 C36 C37 C38 -0.1(16) . . . . ?
C34 C33 C38 C37 -0.3(12) . . . . ?
C32 C33 C38 C37 -179.4(7) . . . . ?
C34 C33 C38 C39 178.4(7) . . . . ?
C32 C33 C38 C39 -0.8(11) . . . . ?
C36 C37 C38 C33 -0.2(13) . . . . ?
C36 C37 C38 C39 -178.9(8) . . . . ?
Ti4 O11 C39 C40 -0.3(12) . . . . ?
Ti4 O11 C39 C38 179.9(5) . . . . ?
C33 C38 C39 O11 179.3(7) . . . . ?
C37 C38 C39 O11 -2.1(11) . . . . ?
C33 C38 C39 C40 -0.5(11) . . . . ?
C37 C38 C39 C40 178.1(7) . . . . ?
O11 C39 C40 C41 1.0(11) . . . . ?
C38 C39 C40 C41 -179.3(7) . . . . ?
O11 C39 C40 C31 -178.4(7) . . . . ?
C38 C39 C40 C31 1.4(10) . . . . ?
C32 C31 C40 C41 179.7(7) . . . . ?
C30 C31 C40 C41 0.7(11) . . . . ?
C32 C31 C40 C39 -0.9(11) . . . . ?
C30 C31 C40 C39 -179.9(7) . . . . ?
Ti4 O12 C41 C40 -0.8(13) . . . . ?
Ti4 O12 C41 C42 -179.8(6) . . . . ?
C39 C40 C41 O12 -0.4(12) . . . . ?
C31 C40 C41 O12 178.9(7) . . . . ?
C39 C40 C41 C42 178.6(7) . . . . ?
C31 C40 C41 C42 -2.1(11) . . . . ?
C30 C29 C42 C41 -0.8(16) . . . . ?
O12 C41 C42 C29 -178.8(9) . . . . ?
C40 C41 C42 C29 2.2(14) . . . . ?
C56 C43 C44 C45 -2.3(14) . . . . ?
C43 C44 C45 C54 2.7(12) . . . . ?
C43 C44 C45 C46 -178.4(8) . . . . ?
Ti4 O13 C46 C45 -175.4(5) . . . . ?
Ti4 O13 C46 C47 7.1(10) . . . . ?
C54 C45 C46 O13 169.1(7) . . . . ?
C44 C45 C46 O13 -9.8(11) . . . . ?
C54 C45 C46 C47 -13.3(10) . . . . ?
C44 C45 C46 C47 167.8(7) . . . . ?
O13 C46 C47 C48 14.3(11) . . . . ?
C45 C46 C47 C48 -163.2(7) . . . . ?
O13 C46 C47 C52 -171.3(7) . . . . ?
C45 C46 C47 C52 11.2(10) . . . . ?
Ti4 O14 C48 C47 -26.3(11) . . . . ?
Ti4 O14 C48 C49 157.6(5) . . . . ?
C52 C47 C48 O14 179.4(7) . . . . ?
C46 C47 C48 O14 -6.3(11) . . . . ?
C52 C47 C48 C49 -4.5(10) . . . . ?
C46 C47 C48 C49 169.9(7) . . . . ?
O14 C48 C49 C50 -177.9(7) . . . . ?
C47 C48 C49 C50 5.7(11) . . . . ?
C48 C49 C50 C51 -3.0(13) . . . . ?
Ti1 O15 C51 C50 -163.9(6) . . . . ?
Ti1 O15 C51 C52 19.5(13) . . . . ?
C49 C50 C51 O15 -177.8(8) . . . . ?
C49 C50 C51 C52 -0.9(12) . . . . ?
C48 C47 C52 C51 0.8(11) . . . . ?
C46 C47 C52 C51 -173.6(7) . . . . ?
C48 C47 C52 C53 175.6(7) . . . . ?
C46 C47 C52 C53 1.2(11) . . . . ?
O15 C51 C52 C47 178.7(7) . . . . ?
C50 C51 C52 C47 2.0(11) . . . . ?
O15 C51 C52 C53 3.8(12) . . . . ?
C50 C51 C52 C53 -172.9(7) . . . . ?
Ti1 O16 C53 C52 0.8(12) . . . . ?
Ti1 O16 C53 C54 -175.6(5) . . . . ?
C47 C52 C53 O16 172.6(7) . . . . ?
C51 C52 C53 O16 -12.6(12) . . . . ?
C47 C52 C53 C54 -10.9(11) . . . . ?
C51 C52 C53 C54 163.9(7) . . . . ?
C44 C45 C54 C55 -1.1(12) . . . . ?
C46 C45 C54 C55 179.9(7) . . . . ?
C44 C45 C54 C53 -177.9(7) . . . . ?
C46 C45 C54 C53 3.1(11) . . . . ?
O16 C53 C54 C45 -174.3(7) . . . . ?
C52 C53 C54 C45 9.0(11) . . . . ?
O16 C53 C54 C55 8.8(11) . . . . ?
C52 C53 C54 C55 -167.9(7) . . . . ?
C45 C54 C55 C56 -0.8(13) . . . . ?
C53 C54 C55 C56 176.1(8) . . . . ?
C44 C43 C56 C55 0.3(15) . . . . ?
C54 C55 C56 C43 1.2(15) . . . . ?
Ti1 O17 C57 C58 -87.5(14) . . . . ?
Ti1 O17 C57 C59 151.3(11) . . . . ?
Ti1 O18 C60 C61 65.8(16) . . . . ?
Ti1 O18 C60 C62 -174.6(11) . . . . ?
Ti2 O19 C63 C65 137.0(13) . . . . ?
Ti2 O19 C63 C64 -101.4(16) . . . . ?
Ti2 O20 C66 C68 106.0(15) . . . . ?
Ti2 O20 C66 C67 -132.6(13) . . . . ?
Ti3 O21 C69 C71 163.0(13) . . . . ?
Ti3 O21 C69 C70 -58(2) . . . . ?
Ti3 O22 C72 C73 -132.0(11) . . . . ?
Ti3 O22 C72 C74 99.5(14) . . . . ?
Ti4 O23 C75 C77 136.1(7) . . . . ?
Ti4 O23 C75 C76 -101.3(9) . . . . ?
Ti4 O24 C78 C79 20(3) . . . . ?
Ti4 O24 C78 C80 -176.1(13) . . . . ?
